data_1569499
loop_
_publ_author_name
'Guo, Shen-Yi'
'Zhang, Zhuo-Ang'
'Tong, Shuo'
'Guo, Qing-Hui'
'Hua, Ruimao'
'Wang, Mei-Xiang'

_publ_section_title
;
 Tetrahomo corona[4]arene-based spirophanes: synthesis, structure, and
 properties.
;
_journal_issue 31
_journal_name_full 'Chemical science'
_journal_page_first 8393
_journal_page_last 8400
_journal_paper_doi 10.1039/d3sc02417b
_journal_volume 14
_journal_year 2023
_chemical_formula_moiety 'C64 H44 F8 N8 O10 S2, 1.5(C4 H8 O)'
_chemical_formula_sum 'C70 H56 F8 N8 O11.5 S2'
_chemical_formula_weight 1409.34
_space_group_crystal_system triclinic
_space_group_IT_number 1
_space_group_name_Hall 'P 1'
_space_group_name_H-M_alt 'P 1'
_atom_sites_solution_hydrogens geom
_atom_sites_solution_primary dual
_audit_creation_date 2023-03-10
_audit_creation_method
;
Olex2 1.5
(compiled 2022.04.07 svn.rca3783a0 for OlexSys, GUI svn.r6498)
;
_audit_update_record
;
2023-05-08 deposited with the CCDC.	2023-07-10 downloaded from the CCDC.
;
_cell_angle_alpha 101.208(2)
_cell_angle_beta 104.314(2)
_cell_angle_gamma 101.040(2)
_cell_formula_units_Z 1
_cell_length_a 8.9270(2)
_cell_length_b 13.6209(3)
_cell_length_c 14.7225(3)
_cell_measurement_reflns_used 34586
_cell_measurement_temperature 173.00(10)
_cell_measurement_theta_max 74.6620
_cell_measurement_theta_min 3.1800
_cell_volume 1646.58(7)
_computing_cell_refinement 'CrysAlisPro 1.171.42.55a (Rigaku OD, 2022)'
_computing_data_collection 'CrysAlisPro 1.171.42.55a (Rigaku OD, 2022)'
_computing_data_reduction 'CrysAlisPro 1.171.42.55a (Rigaku OD, 2022)'
_computing_molecular_graphics 'Olex2 1.5 (Dolomanov et al., 2009)'
_computing_publication_material 'Olex2 1.5 (Dolomanov et al., 2009)'
_computing_structure_refinement 'SHELXL 2018/3 (Sheldrick, 2015)'
_computing_structure_solution 'SHELXT 2018/2 (Sheldrick, 2018)'
_diffrn_ambient_environment N~2~
_diffrn_ambient_temperature 173.00(10)
_diffrn_detector 'Hybrid Pixel Array Detector'
_diffrn_detector_area_resol_mean 10.0000
_diffrn_detector_type HyPix
_diffrn_measured_fraction_theta_full 0.999
_diffrn_measured_fraction_theta_max 0.961
_diffrn_measurement_details
;
List of Runs (angles in degrees, time in seconds):

  # Type    Start    End  Width  t~exp~   \w     \q     \k     \f   Frames
#--------------------------------------------------------------------------
  1  \w    -41.00  24.00   0.50    0.05    --  -48.14  38.00  90.00  130
  2  \w    -64.00  24.00   0.50    0.05    --  -48.14  62.00 -34.00  176
  3  \w    -71.00 -32.00   0.50    0.17    -- -104.00  62.00 -34.00   78
  4  \w    -61.00 -32.00   0.50    0.17    -- -104.00  57.00 -60.00   58
  5  \w    -41.00  24.00   0.50    0.05    --  -48.14  38.00-150.00  130
  6  \w    -23.00  27.00   0.50    0.05    --    8.00  97.00-177.14  100
  7  \w     -2.00  30.50   0.50    0.05    --   28.00  95.00-107.44   65
  8  \w     16.00  42.00   0.50    0.05    --   44.00  91.00-129.08   52
  9  \w    -13.00  17.50   0.50    0.05    --   20.00 101.00 -63.17   61
 10  \w    -22.00  13.50   0.50    0.05    --   12.00 102.00  58.17   71
 11  \w     27.00 120.00   0.50    0.05    --   48.14  77.00   0.00  186
 12  \w     40.00 131.00   0.50    0.05    --   60.00  74.00 -63.25  182
 13  \w     35.00 128.00   0.50    0.05    --   56.00  75.00 -97.73  186
 14  \w     36.00 128.00   0.50    0.05    --   56.00  74.00 -73.65  184
 15  \w     47.00  77.00   0.50    0.05    --   68.00  76.00   5.00   60
 16  \w     36.00 128.00   0.50    0.05    --   56.00  72.00  21.18  184
 17  \w     33.00 120.00   0.50    0.05    --   48.14  62.00 -34.00  174
 18  \w     34.00 128.00   0.50    0.05    --   56.00  77.00  40.91  188
 19  \w     36.00 128.00   0.50    0.05    --   56.00  74.00 120.23  184
 20  \w     40.00 131.00   0.50    0.05    --   60.00  72.00 148.80  182
 21  \w     91.00 178.00   0.50    0.17    --  106.93  62.00 -34.00  174
 22  \w     35.00  68.00   0.50    0.17    --  106.93 -57.00 -30.00   66
 23  \w     35.00  75.00   0.50    0.17    --  106.93 -62.00-171.00   80
 24  \w    -23.00  64.00   0.50    0.05    --   48.14 -62.00-171.00  174
 25  \w     36.00  97.00   0.50    0.17    --  106.93 -77.00  60.00  122
 26  \w     35.00 106.00   0.50    0.17    --  106.93 -99.00  60.00  142
 27  \w     36.00 103.00   0.50    0.17    --  106.93 -99.00   0.00  134
 28  \w     43.00  75.00   0.50    0.17    --  106.93-125.00 -60.00   64
 29  \w     35.00  91.00   0.50    0.17    --  106.93 -99.00-180.00  112
 30  \w     50.00 109.00   0.50    0.17    --  106.93-125.00   0.00  118
 31  \w     43.00 108.00   0.50    0.17    --  106.93-109.00 178.17  130
 32  \w    -72.00 -36.00   0.50    0.17    -- -104.00 147.00 165.73   72
 33  \w   -128.00 -80.00   0.50    0.17    -- -104.00 147.00 165.73   96
 34  \w   -102.00 -32.00   0.50    0.17    -- -104.00 125.00  90.00  140
 35  \w    -94.00 -63.00   0.50    0.17    -- -104.00 142.00 -16.55   62
 36  \w   -124.00 -98.00   0.50    0.17    -- -104.00 142.00 -16.55   52
 37  \w   -108.00 -68.00   0.50    0.17    -- -104.00 111.00 -85.48   80
 38  \w   -165.00 -82.00   0.50    0.17    -- -104.00 -80.00 -70.46  166
 39  \w   -175.00 -81.00   0.50    0.17    -- -104.00 -79.00 -36.49  188
 40  \w    -97.00 -62.00   0.50    0.17    --  -84.00 -77.00 -92.59   70
 41  \w    -76.00 -50.00   0.50    0.05    --  -72.00 -77.00-170.04   52
 42  \w   -139.00 -70.00   0.50    0.17    --  -92.00 -77.00 -14.65  138
 43  \w    -76.00 -50.00   0.50    0.05    --  -72.00 -77.00 -24.89   52
 44  \w   -127.00 -35.00   0.50    0.05    --  -56.00 -76.00 -62.20  184
 45  \w    -79.00 -53.00   0.50    0.05    --  -72.00 -75.00 -51.76   52
 46  \w   -114.00 -68.00   0.50    0.17    --  -88.00 -75.00  24.80   92
 47  \w    -76.00 -50.00   0.50    0.05    --  -72.00 -77.00  88.45   52
 48  \w   -123.00 -30.00   0.50    0.05    --  -52.00 -77.00 151.86  186
 49  \w   -123.00 -31.00   0.50    0.05    --  -52.00 -76.00  92.99  184
 50  \w    -89.00 -63.00   0.50    0.17    --  -84.00 -75.00  27.10   52
 51  \w   -126.00-100.00   0.50    0.05    --  -76.00 -74.00 135.77   52
 52  \w    -81.00 -55.00   0.50    0.05    --  -76.00 -74.00 135.77   52
 53  \w   -149.00-111.00   0.50    0.17    --  -88.00 -74.00   0.35   76
 54  \w    -95.00 -68.00   0.50    0.17    --  -88.00 -74.00   0.35   54
 55  \w    -94.00 -68.00   0.50    0.17    --  -88.00 -75.00 -48.92   52
 56  \w    -81.00 -55.00   0.50    0.05    --  -76.00 -74.00-138.21   52
 57  \w    -90.00 -63.00   0.50    0.17    --  -84.00 -74.00-117.91   54
 58  \w   -142.00-116.00   0.50    0.17    --  -84.00 -74.00-117.91   52
 59  \w    -70.00 -44.00   0.50    0.05    --  -64.00 -73.00-147.45   52
 60  \w    -88.00 -63.00   0.50    0.17    --  -84.00 -74.00 -66.31   50
 61  \w    -85.00 -60.00   0.50    0.17    --  -80.00 -73.00 -86.67   50
 62  \w   -100.00 -64.00   0.50    0.17    --  -84.00 -73.00 -18.22   72
 63  \w    -90.00 -64.00   0.50    0.17    --  -84.00 -73.00  55.55   52
 64  \w   -159.00-114.00   0.50    0.17    --  -88.00 -73.00  44.20   90
 65  \w   -106.00 -68.00   0.50    0.17    --  -88.00 -73.00  44.20   76
 66  \w    -84.00 -59.00   0.50    0.17    --  -80.00 -74.00 122.19   50
 67  \w    -93.00 -68.00   0.50    0.17    --  -88.00 -72.00  98.50   50
 68  \w   -123.00 -68.00   0.50    0.17    --  -88.00 -73.00 177.91  110
 69  \w    -93.00 -64.00   0.50    0.17    --  -84.00 -72.00 159.04   58
 70  \w   -160.00-126.00   0.50    0.17    --  -88.00 -72.00  98.50   68
 71  \w   -151.00-125.00   0.50    0.17    --  -80.00 -74.00 122.19   52
 72  \w   -131.00 -40.00   0.50    0.05    --  -60.00 -73.00 163.36  182
 73  \w    -93.00 -64.00   0.50    0.17    --  -84.00 -72.00  77.67   58
 74  \w    -75.00 -49.00   0.50    0.05    --  -68.00 -70.00  45.24   52
 75  \w    -76.00 -49.00   0.50    0.05    --  -68.00 -70.00 136.58   54
 76  \w    -79.00 -49.00   0.50    0.05    --  -68.00 -70.00  21.66   60
 77  \w   -165.00 -86.00   0.50    0.17    -- -104.00 -69.00  55.37  158
 78  \w   -156.00 -85.00   0.50    0.17    -- -104.00 -69.00 -63.40  142
 79  \w   -120.00 -78.00   0.50    0.17    --  -96.00 -67.00-128.96   84
 80  \w   -172.00 -85.00   0.50    0.17    -- -104.00 -70.00-112.44  174
 81  \w   -168.00 -85.00   0.50    0.17    -- -104.00 -70.00-150.60  166
 82  \w    -96.00 -70.00   0.50    0.17    --  -88.00 -67.00-146.09   52
 83  \w    -94.00 -66.00   0.50    0.17    --  -84.00 -67.00-173.39   56
 84  \w   -163.00-125.00   0.50    0.17    --  -96.00 -67.00-128.96   76
 85  \w   -175.00 -88.00   0.50    0.17    -- -104.00 -62.00-171.00  174
 86  \w   -156.00 -71.00   0.50    0.17    --  -88.00 -65.00 -52.52  170
 87  \w   -120.00 -32.00   0.50    0.05    --  -48.14 -62.00-171.00  176
 88  \w   -168.00 -81.00   0.50    0.17    --  -96.00 -65.00  10.00  174
 89  \w   -133.00-107.00   0.50    0.17    --  -96.00 -67.00 123.52   52
 90  \w   -106.00 -78.00   0.50    0.17    --  -96.00 -67.00 123.52   56
 91  \w   -102.00 -77.00   0.50    0.17    --  -92.00 -61.00 126.28   50
 92  \w    -93.00 -67.00   0.50    0.17    --  -80.00 -58.00 160.43   52
 93  \w   -158.00 -79.00   0.50    0.17    --  -92.00 -61.00 102.62  158
 94  \w   -142.00 -87.00   0.50    0.17    -- -100.00 -57.00  75.84  110
 95  \w   -152.00-111.00   0.50    0.17    --  -92.00 -61.00 126.28   82
 96  \w   -170.00 -80.00   0.50    0.17    -- -100.00 -81.00 169.97  180
;
_diffrn_measurement_device 'four-circle diffractometer'
_diffrn_measurement_device_type 'XtaLAB Synergy R, DW system, HyPix'
_diffrn_measurement_method '\w scans'
_diffrn_orient_matrix_type 'CrysAlisPro convention (1999,Acta A55,543-557)'
_diffrn_orient_matrix_UB_11 0.1393431000
_diffrn_orient_matrix_UB_12 0.0712360000
_diffrn_orient_matrix_UB_13 -0.0186038000
_diffrn_orient_matrix_UB_21 0.0055825000
_diffrn_orient_matrix_UB_22 -0.0898247000
_diffrn_orient_matrix_UB_23 -0.0798048000
_diffrn_orient_matrix_UB_31 -0.1201036000
_diffrn_orient_matrix_UB_32 0.0324547000
_diffrn_orient_matrix_UB_33 -0.0758489000
_diffrn_radiation_monochromator mirror
_diffrn_radiation_probe x-ray
_diffrn_radiation_type 'Cu K\a'
_diffrn_radiation_wavelength 1.54184
_diffrn_reflns_av_R_equivalents 0.0777
_diffrn_reflns_av_unetI/netI 0.0398
_diffrn_reflns_Laue_measured_fraction_full 0.999
_diffrn_reflns_Laue_measured_fraction_max 0.961
_diffrn_reflns_limit_h_max 11
_diffrn_reflns_limit_h_min -11
_diffrn_reflns_limit_k_max 17
_diffrn_reflns_limit_k_min -17
_diffrn_reflns_limit_l_max 18
_diffrn_reflns_limit_l_min -18
_diffrn_reflns_number 58642
_diffrn_reflns_point_group_measured_fraction_full 0.961
_diffrn_reflns_point_group_measured_fraction_max 0.895
_diffrn_reflns_theta_full 67.684
_diffrn_reflns_theta_max 77.402
_diffrn_reflns_theta_min 3.203
_diffrn_source 'Rotating-anode X-ray tube'
_diffrn_source_type 'Rigaku (Cu) X-ray Source'
_exptl_absorpt_coefficient_mu 1.526
_exptl_absorpt_correction_T_max 1.00000
_exptl_absorpt_correction_T_min 0.73887
_exptl_absorpt_correction_type multi-scan
_exptl_absorpt_process_details
;
CrysAlisPro 1.171.42.55a (Rigaku Oxford Diffraction, 2022)
Empirical absorption correction using spherical harmonics,
implemented in SCALE3 ABSPACK scaling algorithm.
;
_exptl_crystal_colour 'clear red'
_exptl_crystal_density_diffrn 1.421
_exptl_crystal_description block
_exptl_crystal_F_000 728
_exptl_crystal_size_max 0.500
_exptl_crystal_size_mid 0.300
_exptl_crystal_size_min 0.300
_refine_diff_density_max 0.864
_refine_diff_density_min -0.427
_refine_diff_density_rms 0.083
_refine_ls_abs_structure_details
;
 Flack x determined using 5002 quotients [(I+)-(I-)]/[(I+)+(I-)]
 (Parsons, Flack and Wagner, Acta Cryst. B69 (2013) 249-259).
;
_refine_ls_abs_structure_Flack 0.043(8)
_refine_ls_extinction_method none
_refine_ls_goodness_of_fit_ref 0.909
_refine_ls_hydrogen_treatment constr
_refine_ls_matrix_type full
_refine_ls_number_parameters 919
_refine_ls_number_reflns 12534
_refine_ls_number_restraints 3
_refine_ls_restrained_S_all 0.909
_refine_ls_R_factor_all 0.0592
_refine_ls_R_factor_gt 0.0570
_refine_ls_shift/su_max 0.000
_refine_ls_shift/su_mean 0.000
_refine_ls_structure_factor_coef Fsqd
_refine_ls_weighting_details 'w=1/[\s^2^(Fo^2^)+(0.1706P)^2^+0.0093P] where P=(Fo^2^+2Fc^2^)/3'
_refine_ls_weighting_scheme calc
_refine_ls_wR_factor_gt 0.1691
_refine_ls_wR_factor_ref 0.1726
_reflns_Friedel_coverage 0.864
_reflns_Friedel_fraction_full 0.923
_reflns_Friedel_fraction_max 0.830
_reflns_number_gt 11713
_reflns_number_total 12534
_reflns_threshold_expression 'I > 2\s(I)'
_cod_data_source_file d3sc02417b2.cif
_cod_data_source_block 25aa_auto
_cod_depositor_comments 'Adding full bibliography for 1569486--1569506.cif.'
_cod_original_formula_sum 'C70 H56 F8 N8 O11.50 S2'
_cod_database_code 1569499
_shelx_shelxl_version_number 2018/3
_chemical_oxdiff_formula 'C H O F N S'
_shelx_space_group_comment
;
The symmetry employed for this shelxl refinement is uniquely defined
by the following loop, which should always be used as a source of
symmetry information in preference to the above space-group names.
They are only intended as comments.
;
_olex2_refinement_description
;
1. Fixed Uiso
 At 1.2 times of:
  All C(H) groups, All C(H,H) groups
2. Others
 Fixed Sof: O1(0.5) C5(0.5) H5A(0.5) H5B(0.5) C28(0.5) H28A(0.5) H28B(0.5)
 C14(0.5) H14A(0.5) H14B(0.5) C19(0.5) H19A(0.5) H19B(0.5)
3.a Secondary CH2 refined with riding coordinates:
 C20(H20A,H20B), C73(H73A,H73B), C62(H62A,H62B), C82(H82A,H82B), C13(H13A,
 H13B), C59(H59A,H59B), C35(H35A,H35B), C6(H6A,H6B), C40(H40A,H40B), C56(H56A,
 H56B), C27(H27A,H27B), C97(H97A,H97B), C49(H49A,H49B), C95(H95A,H95B),
 C96(H96A,H96B), C94(H94A,H94B), C5(H5A,H5B), C28(H28A,H28B), C14(H14A,H14B),
 C19(H19A,H19B)
3.b Aromatic/amide H refined with riding coordinates:
 C42(H42), C3(H3), C9(H9), C8(H8), C22(H22), C45(H45), C25(H25), C30(H30),
 C10(H10), C11(H11), C24(H24), C23(H23), C63(H63), C69(H69), C65(H65), C66(H66),
  C64(H64), C72(H72), C70(H70), C71(H71)
;
_olex2_submission_special_instructions 'No special instructions were received'
_oxdiff_exptl_absorpt_empirical_details
;
Empirical correction (ABSPACK) includes:
- Absorption correction using spherical harmonics
- Frame scaling
;
_oxdiff_exptl_absorpt_empirical_full_max 2.399
_oxdiff_exptl_absorpt_empirical_full_min 0.514

loop_
_space_group_symop_operation_xyz
'x, y, z'

loop_
_atom_site_label
_atom_site_type_symbol
_atom_site_fract_x
_atom_site_fract_y
_atom_site_fract_z
_atom_site_U_iso_or_equiv
_atom_site_adp_type
_atom_site_occupancy
_atom_site_site_symmetry_order
_atom_site_calc_flag
_atom_site_refinement_flags_posn
_atom_site_refinement_flags_adp
_atom_site_refinement_flags_occupancy
_atom_site_disorder_assembly
_atom_site_disorder_group
S74 S 0.63688(11) 0.45447(8) 0.20540(7) 0.0468(2) Uani 1 1 d . . . . .
S39 S -0.02694(11) 0.23804(8) 0.44849(7) 0.0469(2) Uani 1 1 d . . . . .
F84 F -0.1300(3) 0.0742(2) 0.1375(2) 0.0639(7) Uani 1 1 d . . . . .
F90 F 0.5594(3) 0.9009(2) 0.96872(19) 0.0565(6) Uani 1 1 d . . . . .
O19 O 1.0326(4) 0.7974(3) 0.9788(3) 0.0582(8) Uani 1 1 d . . . . .
F89 F 0.7674(3) 0.7932(2) 1.0286(2) 0.0623(7) Uani 1 1 d . . . . .
F92 F 0.8779(3) 1.0265(2) 0.7821(2) 0.0576(6) Uani 1 1 d . . . . .
F85 F 0.4143(3) 0.1027(2) 0.0309(2) 0.0644(7) Uani 1 1 d . . . . .
O61 O 0.0282(3) 0.3932(2) 0.2086(2) 0.0478(6) Uani 1 1 d . . . . .
O55 O 0.3599(4) -0.0139(2) 0.1669(3) 0.0612(9) Uani 1 1 d . . . . .
F91 F 1.0937(3) 0.9320(2) 0.8505(2) 0.0546(6) Uani 1 1 d . . . . .
O60 O 0.5024(3) 0.2071(2) 0.3502(2) 0.0485(6) Uani 1 1 d . . . . .
F86 F 0.2083(4) 0.2087(3) -0.0355(2) 0.0711(8) Uani 1 1 d . . . . .
O5 O 0.4689(4) 0.7945(2) 0.6557(2) 0.0493(6) Uani 1 1 d . . . . .
O28 O 0.9612(4) 0.6145(3) 0.7769(2) 0.0519(7) Uani 1 1 d . . . . .
O81 O 0.9670(4) 0.7552(2) 0.5522(2) 0.0497(7) Uani 1 1 d . . . . .
F83 F 0.0823(3) -0.0203(2) 0.2109(3) 0.0682(8) Uani 1 1 d . . . . .
N37 N 0.2436(4) 0.5080(3) 0.6084(2) 0.0465(7) Uani 1 1 d . . . . .
O14 O 0.6056(3) 1.0188(2) 0.8321(3) 0.0536(7) Uani 1 1 d . . . . .
N77 N 0.8358(5) 0.5825(3) 0.4822(2) 0.0480(8) Uani 1 1 d . . . . .
N31 N 0.1503(4) 0.4340(3) 0.5301(2) 0.0470(7) Uani 1 1 d . . . . .
O34 O 0.3668(4) 0.5518(2) 0.7734(2) 0.0478(6) Uani 1 1 d . . . . .
C42 C 0.2981(5) 0.3715(3) 0.2272(3) 0.0428(8) Uani 1 1 d . . . . .
H42 H 0.316919 0.415984 0.186641 0.051 Uiso 1 1 calc R U . . .
N38 N 0.2149(5) 0.3905(3) 0.7075(3) 0.0509(8) Uani 1 1 d . . . . .
C20 C 1.1720(5) 0.7875(4) 0.9472(4) 0.0535(10) Uani 1 1 d . . . . .
H20A H 1.260164 0.850495 0.979519 0.064 Uiso 1 1 calc R U . . .
H20B H 1.146067 0.778830 0.876241 0.064 Uiso 1 1 calc R U . . .
C18 C 0.9367(5) 0.8548(3) 0.9403(3) 0.0477(9) Uani 1 1 d . . . . .
N32 N 0.1237(5) 0.3188(3) 0.6313(3) 0.0509(8) Uani 1 1 d . . . . .
N80 N 0.7939(5) 0.6379(3) 0.3106(3) 0.0540(9) Uani 1 1 d . . . . .
N76 N 0.7556(5) 0.5096(3) 0.3990(3) 0.0473(7) Uani 1 1 d . . . . .
C88 C 0.7963(5) 0.8513(3) 0.9674(3) 0.0483(9) Uani 1 1 d . . . . .
C41 C 0.1542(5) 0.3559(3) 0.2489(3) 0.0415(8) Uani 1 1 d . . . . .
N79 N 0.8729(5) 0.7081(3) 0.3917(3) 0.0548(9) Uani 1 1 d . . . . .
O50 O -0.0616(4) 0.2034(3) 0.0073(3) 0.0637(9) Uani 1 1 d . . . . .
C2 C 0.8458(5) 0.7122(3) 0.6776(3) 0.0443(8) Uani 1 1 d . . . . .
C3 C 0.7243(5) 0.7591(3) 0.6463(3) 0.0453(8) Uani 1 1 d . . . . .
H3 H 0.733945 0.801623 0.602970 0.054 Uiso 1 1 calc R U . . .
C87 C 0.6893(5) 0.9053(3) 0.9351(3) 0.0472(9) Uani 1 1 d . . . . .
O93 O 0.5116(6) 0.6805(4) 0.4147(3) 0.0886(13) Uani 1 1 d . . . . .
C33 C 0.0971(4) 0.3423(3) 0.5443(3) 0.0422(8) Uani 1 1 d . . . . .
C43 C 0.4157(4) 0.3235(3) 0.2636(3) 0.0400(8) Uani 1 1 d . . . . .
C29 C 0.5672(5) 0.6765(3) 0.7354(3) 0.0427(8) Uani 1 1 d . . . . .
C21 C 1.2213(5) 0.6951(4) 0.9730(3) 0.0517(10) Uani 1 1 d . . . . .
C17 C 0.9600(5) 0.9183(3) 0.8793(3) 0.0457(9) Uani 1 1 d . . . . .
C4 C 0.5883(5) 0.7447(3) 0.6777(3) 0.0431(8) Uani 1 1 d . . . . .
C1 C 0.8295(5) 0.6506(3) 0.7413(3) 0.0450(8) Uani 1 1 d . . . . .
C16 C 0.8480(5) 0.9701(3) 0.8437(3) 0.0468(9) Uani 1 1 d . . . . .
C44 C 0.3859(4) 0.2580(3) 0.3227(3) 0.0405(8) Uani 1 1 d . . . . .
C73 C 0.5714(5) 0.3364(3) 0.2374(3) 0.0451(8) Uani 1 1 d . . . . .
H73A H 0.559212 0.277679 0.182289 0.054 Uiso 1 1 calc R U . . .
H73B H 0.656237 0.331977 0.293149 0.054 Uiso 1 1 calc R U . . .
C62 C 0.0362(5) 0.4297(4) 0.1230(3) 0.0526(9) Uani 1 1 d . . . . .
H62A H 0.096152 0.390733 0.087633 0.063 Uiso 1 1 calc R U . . .
H62B H 0.093569 0.503855 0.142784 0.063 Uiso 1 1 calc R U . . .
C82 C 0.9945(5) 0.7287(4) 0.6452(3) 0.0497(9) Uani 1 1 d . . . . .
H82A H 1.079253 0.784980 0.694739 0.060 Uiso 1 1 calc R U . . .
H82B H 1.032792 0.664872 0.639957 0.060 Uiso 1 1 calc R U . . .
C9 C 0.1898(6) 1.0249(5) 0.5354(5) 0.0687(14) Uani 1 1 d . . . . .
H9 H 0.133235 1.037406 0.476826 0.082 Uiso 1 1 calc R U . . .
C13 C 0.4348(5) 0.9672(4) 0.8020(3) 0.0496(9) Uani 1 1 d . . . . .
H13A H 0.386154 0.993868 0.852082 0.060 Uiso 1 1 calc R U . . .
H13B H 0.420477 0.891883 0.794681 0.060 Uiso 1 1 calc R U . . .
C54 C 0.2591(5) 0.0400(3) 0.1270(4) 0.0546(11) Uani 1 1 d . . . . .
C46 C 0.1304(4) 0.2978(3) 0.3161(3) 0.0399(8) Uani 1 1 d . . . . .
C67 C 0.0054(5) 0.0874(4) 0.1116(3) 0.0537(11) Uani 1 1 d . . . . .
C75 C 0.7362(5) 0.5399(3) 0.3184(3) 0.0433(8) Uani 1 1 d . . . . .
C57 C 0.6060(5) 0.0144(3) 0.2922(4) 0.0579(11) Uani 1 1 d . . . . .
C59 C 0.4579(5) 0.1182(4) 0.3855(3) 0.0523(9) Uani 1 1 d . . . . .
H59A H 0.349076 0.077007 0.346155 0.063 Uiso 1 1 calc R U . . .
H59B H 0.457553 0.140305 0.453616 0.063 Uiso 1 1 calc R U . . .
C68 C 0.1158(5) 0.0360(3) 0.1497(4) 0.0546(10) Uani 1 1 d . . . . .
C8 C 0.2960(6) 0.9620(4) 0.5336(4) 0.0593(11) Uani 1 1 d . . . . .
H8 H 0.311863 0.931884 0.473949 0.071 Uiso 1 1 calc R U . . .
C22 C 1.3677(6) 0.7099(5) 1.0436(4) 0.0626(12) Uani 1 1 d . . . . .
H22 H 1.430800 0.778080 1.076189 0.075 Uiso 1 1 calc R U . . .
C15 C 0.7096(5) 0.9647(3) 0.8693(3) 0.0457(8) Uani 1 1 d . . . . .
C78 C 0.8875(5) 0.6773(3) 0.4744(3) 0.0445(8) Uani 1 1 d . . . . .
C26 C 1.1293(6) 0.5944(4) 0.9270(3) 0.0510(9) Uani 1 1 d . . . . .
C35 C 0.4194(5) 0.6578(3) 0.7677(3) 0.0482(9) Uani 1 1 d . . . . .
H35A H 0.440677 0.705102 0.832279 0.058 Uiso 1 1 calc R U . . .
H35B H 0.332194 0.674385 0.721844 0.058 Uiso 1 1 calc R U . . .
C45 C 0.2478(5) 0.2491(3) 0.3515(3) 0.0437(8) Uani 1 1 d . . . . .
H45 H 0.233176 0.208979 0.396143 0.052 Uiso 1 1 calc R U . . .
C6 C 0.5021(5) 0.8808(3) 0.6141(3) 0.0492(9) Uani 1 1 d . . . . .
H6A H 0.497143 0.855273 0.545406 0.059 Uiso 1 1 calc R U . . .
H6B H 0.610900 0.924919 0.649459 0.059 Uiso 1 1 calc R U . . .
C58 C 0.5769(5) 0.0532(4) 0.3791(4) 0.0570(11) Uani 1 1 d . . . . .
C40 C -0.0221(4) 0.2907(3) 0.3446(3) 0.0445(8) Uani 1 1 d . . . . .
H40A H -0.112070 0.247207 0.288362 0.053 Uiso 1 1 calc R U . . .
H40B H -0.040052 0.360824 0.358709 0.053 Uiso 1 1 calc R U . . .
C36 C 0.2736(5) 0.4828(3) 0.6921(3) 0.0424(8) Uani 1 1 d . . . . .
C48 C -0.2334(6) 0.3177(5) 0.0162(3) 0.0598(12) Uani 1 1 d . . . . .
C7 C 0.3798(5) 0.9433(3) 0.6208(3) 0.0496(9) Uani 1 1 d . . . . .
C53 C 0.2825(5) 0.0974(4) 0.0613(3) 0.0534(11) Uani 1 1 d . . . . .
C56 C 0.5307(5) 0.0370(4) 0.1992(4) 0.0564(11) Uani 1 1 d . . . . .
H56A H 0.546412 0.112566 0.208219 0.068 Uiso 1 1 calc R U . . .
H56B H 0.581013 0.011308 0.149581 0.068 Uiso 1 1 calc R U . . .
C47 C -0.1291(6) 0.4156(4) 0.0578(3) 0.0551(11) Uani 1 1 d . . . . .
C25 C 1.1861(7) 0.5109(4) 0.9495(4) 0.0592(11) Uani 1 1 d . . . . .
H25 H 1.125627 0.442173 0.916597 0.071 Uiso 1 1 calc R U . . .
C30 C 0.6891(5) 0.6291(3) 0.7664(3) 0.0452(8) Uani 1 1 d . . . . .
H30 H 0.675729 0.581552 0.804948 0.054 Uiso 1 1 calc R U . . .
C10 C 0.1670(7) 1.0684(5) 0.6207(6) 0.0756(17) Uani 1 1 d . . . . .
H10 H 0.096167 1.112325 0.621370 0.091 Uiso 1 1 calc R U . . .
C12 C 0.3530(5) 0.9868(3) 0.7066(3) 0.0485(9) Uani 1 1 d . . . . .
C11 C 0.2464(6) 1.0491(4) 0.7069(4) 0.0602(11) Uani 1 1 d . . . . .
H11 H 0.227855 1.078538 0.765821 0.072 Uiso 1 1 calc R U . . .
C24 C 1.3308(7) 0.5279(5) 1.0198(4) 0.0655(13) Uani 1 1 d . . . . .
H24 H 1.367460 0.470659 1.035849 0.079 Uiso 1 1 calc R U . . .
C52 C 0.1755(6) 0.1518(4) 0.0251(3) 0.0566(11) Uani 1 1 d . . . . .
C51 C 0.0328(5) 0.1484(4) 0.0492(3) 0.0525(10) Uani 1 1 d . . . . .
C23 C 1.4208(7) 0.6259(6) 1.0662(4) 0.0734(16) Uani 1 1 d . . . . .
H23 H 1.519991 0.636696 1.113956 0.088 Uiso 1 1 calc R U . . .
C63 C -0.1773(7) 0.5017(5) 0.0351(5) 0.0711(15) Uani 1 1 d . . . . .
H63 H -0.105688 0.568108 0.063778 0.085 Uiso 1 1 calc R U . . .
C69 C 0.7156(6) -0.0474(4) 0.2922(6) 0.082(2) Uani 1 1 d . . . . .
H69 H 0.736093 -0.074636 0.233289 0.098 Uiso 1 1 calc R U . . .
C27 C 0.9623(6) 0.5728(4) 0.8599(4) 0.0572(10) Uani 1 1 d . . . . .
H27A H 0.915543 0.497115 0.837572 0.069 Uiso 1 1 calc R U . . .
H27B H 0.895237 0.603581 0.895763 0.069 Uiso 1 1 calc R U . . .
C65 C -0.4266(8) 0.3960(8) -0.0706(4) 0.086(2) Uani 1 1 d . . . . .
H65 H -0.527394 0.388792 -0.115435 0.103 Uiso 1 1 calc R U . . .
C97 C 0.4027(8) 0.6045(5) 0.4323(4) 0.0746(15) Uani 1 1 d . . . . .
H97A H 0.438304 0.601987 0.500881 0.089 Uiso 1 1 calc R U . . .
H97B H 0.394159 0.536067 0.390592 0.089 Uiso 1 1 calc R U . . .
C66 C -0.3832(7) 0.3087(6) -0.0490(4) 0.0758(17) Uani 1 1 d . . . . .
H66 H -0.455043 0.242489 -0.078519 0.091 Uiso 1 1 calc R U . . .
C64 C -0.3240(9) 0.4942(8) -0.0270(6) 0.091(3) Uani 1 1 d . . . . .
H64 H -0.354772 0.554238 -0.040056 0.109 Uiso 1 1 calc R U . . .
C72 C 0.6557(6) 0.0304(5) 0.4634(5) 0.0751(16) Uani 1 1 d . . . . .
H72 H 0.637077 0.057231 0.523078 0.090 Uiso 1 1 calc R U . . .
C70 C 0.7936(7) -0.0689(5) 0.3761(8) 0.093(3) Uani 1 1 d . . . . .
H70 H 0.868930 -0.109501 0.375035 0.111 Uiso 1 1 calc R U . . .
C49 C -0.1940(5) 0.2235(4) 0.0430(4) 0.0561(11) Uani 1 1 d . . . . .
H49A H -0.163631 0.234507 0.114273 0.067 Uiso 1 1 calc R U . . .
H49B H -0.288116 0.163516 0.013785 0.067 Uiso 1 1 calc R U . . .
C71 C 0.7633(7) -0.0326(6) 0.4599(8) 0.103(3) Uani 1 1 d . . . . .
H71 H 0.815015 -0.049651 0.517175 0.123 Uiso 1 1 calc R U . . .
C95 C 0.2504(12) 0.6903(8) 0.3377(8) 0.118(3) Uani 1 1 d . . . . .
H95A H 0.225719 0.757495 0.358135 0.141 Uiso 1 1 calc R U . . .
H95B H 0.173523 0.651482 0.273965 0.141 Uiso 1 1 calc R U . . .
C96 C 0.2456(9) 0.6301(7) 0.4108(6) 0.092(2) Uani 1 1 d . . . . .
H96A H 0.157197 0.566466 0.384568 0.110 Uiso 1 1 calc R U . . .
H96B H 0.231735 0.671742 0.469833 0.110 Uiso 1 1 calc R U . . .
C94 C 0.4272(10) 0.7062(8) 0.3330(6) 0.103(2) Uani 1 1 d . . . . .
H94A H 0.431517 0.660751 0.273004 0.123 Uiso 1 1 calc R U . . .
H94B H 0.472502 0.778974 0.334461 0.123 Uiso 1 1 calc R U . . .
O1 O 0.4596(7) 0.3220(6) 0.5862(5) 0.0606(16) Uani 0.5 1 d . . P . .
C5 C 0.5718(10) 0.3994(7) 0.5675(6) 0.0485(19) Uani 0.5 1 d . . P . .
H5A H 0.576669 0.468855 0.605918 0.058 Uiso 0.5 1 calc R U P . .
H5B H 0.540690 0.398478 0.497943 0.058 Uiso 0.5 1 calc R U P . .
C28 C 0.7283(11) 0.3747(8) 0.5960(9) 0.065(3) Uani 0.5 1 d . . P . .
H28A H 0.814240 0.438651 0.629574 0.078 Uiso 0.5 1 calc R U P . .
H28B H 0.752996 0.339096 0.538253 0.078 Uiso 0.5 1 calc R U P . .
C14 C 0.5395(15) 0.2804(10) 0.6596(8) 0.072(3) Uani 0.5 1 d . . P . .
H14A H 0.495131 0.204678 0.644003 0.086 Uiso 0.5 1 calc R U P . .
H14B H 0.527095 0.312087 0.722880 0.086 Uiso 0.5 1 calc R U P . .
C19 C 0.7136(15) 0.3050(12) 0.6631(19) 0.130(9) Uani 0.5 1 d . . P . .
H19A H 0.782177 0.340525 0.729910 0.155 Uiso 0.5 1 calc R U P . .
H19B H 0.745520 0.240923 0.640946 0.155 Uiso 0.5 1 calc R U P . .

loop_
_atom_site_aniso_label
_atom_site_aniso_U_11
_atom_site_aniso_U_22
_atom_site_aniso_U_33
_atom_site_aniso_U_23
_atom_site_aniso_U_13
_atom_site_aniso_U_12
S74 0.0407(5) 0.0628(5) 0.0382(4) 0.0131(4) 0.0151(4) 0.0115(4)
S39 0.0374(4) 0.0532(5) 0.0447(5) 0.0042(4) 0.0156(4) 0.0027(4)
F84 0.0415(13) 0.0751(16) 0.0749(18) 0.0098(14) 0.0235(13) 0.0150(12)
F90 0.0425(13) 0.0768(16) 0.0522(14) 0.0097(12) 0.0206(11) 0.0180(12)
O19 0.0493(17) 0.078(2) 0.0601(19) 0.0201(16) 0.0260(15) 0.0313(15)
F89 0.0557(15) 0.0829(18) 0.0599(15) 0.0263(13) 0.0265(13) 0.0239(13)
F92 0.0439(13) 0.0682(15) 0.0633(15) 0.0211(12) 0.0173(12) 0.0137(11)
F85 0.0451(14) 0.0867(19) 0.0602(16) 0.0004(14) 0.0244(12) 0.0209(13)
O61 0.0386(14) 0.0673(17) 0.0460(15) 0.0195(13) 0.0159(12) 0.0233(12)
O55 0.0378(15) 0.0531(16) 0.077(2) -0.0023(15) 0.0080(15) 0.0071(13)
F91 0.0386(12) 0.0675(14) 0.0598(15) 0.0136(11) 0.0195(11) 0.0141(11)
O60 0.0360(13) 0.0619(16) 0.0544(16) 0.0210(13) 0.0168(12) 0.0174(12)
F86 0.0621(17) 0.101(2) 0.0614(16) 0.0193(15) 0.0307(14) 0.0324(16)
O5 0.0457(15) 0.0578(15) 0.0502(15) 0.0173(12) 0.0207(13) 0.0146(12)
O28 0.0452(15) 0.0666(17) 0.0445(14) 0.0131(13) 0.0141(12) 0.0152(13)
O81 0.0472(15) 0.0504(14) 0.0468(15) 0.0042(11) 0.0169(12) 0.0060(12)
F83 0.0441(14) 0.0739(17) 0.084(2) 0.0178(15) 0.0198(14) 0.0088(13)
N37 0.0486(19) 0.0503(16) 0.0395(16) 0.0149(13) 0.0129(14) 0.0064(14)
O14 0.0343(14) 0.0550(15) 0.0641(18) 0.0078(13) 0.0075(13) 0.0106(12)
N77 0.056(2) 0.0456(16) 0.0411(16) 0.0099(13) 0.0162(15) 0.0082(14)
N31 0.0497(19) 0.0499(16) 0.0399(16) 0.0117(13) 0.0137(14) 0.0084(14)
O34 0.0461(15) 0.0549(14) 0.0360(13) 0.0082(11) 0.0100(12) 0.0038(12)
C42 0.0357(18) 0.0483(18) 0.0429(18) 0.0070(15) 0.0124(15) 0.0107(14)
N38 0.058(2) 0.0520(18) 0.0416(17) 0.0169(14) 0.0136(15) 0.0080(15)
C20 0.042(2) 0.061(2) 0.056(2) 0.0051(19) 0.0184(19) 0.0145(18)
C18 0.041(2) 0.055(2) 0.0409(19) -0.0021(16) 0.0109(16) 0.0129(16)
N32 0.058(2) 0.0516(17) 0.0451(17) 0.0160(14) 0.0197(16) 0.0085(16)
N80 0.065(2) 0.0527(18) 0.0495(19) 0.0211(15) 0.0210(17) 0.0144(17)
N76 0.054(2) 0.0482(16) 0.0428(17) 0.0160(14) 0.0178(15) 0.0119(15)
C88 0.043(2) 0.059(2) 0.0398(19) 0.0047(16) 0.0146(17) 0.0109(17)
C41 0.0346(18) 0.0475(18) 0.0373(17) 0.0009(15) 0.0103(15) 0.0092(14)
N79 0.065(2) 0.0491(17) 0.053(2) 0.0153(15) 0.0232(18) 0.0123(16)
O50 0.0584(19) 0.086(2) 0.0553(19) 0.0109(16) 0.0253(16) 0.0337(17)
C2 0.0404(19) 0.0495(18) 0.0348(17) 0.0013(14) 0.0102(15) 0.0032(15)
C3 0.044(2) 0.0513(19) 0.0379(18) 0.0068(15) 0.0140(16) 0.0069(16)
C87 0.0336(17) 0.057(2) 0.0417(19) -0.0049(17) 0.0096(15) 0.0101(16)
O93 0.079(3) 0.112(3) 0.065(2) 0.017(2) 0.021(2) 0.007(3)
C33 0.0360(18) 0.0493(18) 0.0416(18) 0.0106(14) 0.0162(15) 0.0063(15)
C43 0.0326(17) 0.0446(17) 0.0374(17) -0.0011(14) 0.0114(14) 0.0073(14)
C29 0.0385(18) 0.0451(17) 0.0364(17) 0.0002(14) 0.0091(15) 0.0049(15)
C21 0.040(2) 0.072(3) 0.048(2) 0.0130(19) 0.0179(18) 0.0209(19)
C17 0.0339(18) 0.052(2) 0.044(2) -0.0003(16) 0.0110(16) 0.0083(15)
C4 0.0403(19) 0.0466(18) 0.0363(17) 0.0030(14) 0.0086(15) 0.0082(15)
C1 0.0403(19) 0.0490(19) 0.0391(18) 0.0039(15) 0.0085(15) 0.0077(15)
C16 0.041(2) 0.0503(19) 0.0411(19) 0.0032(15) 0.0069(16) 0.0075(16)
C44 0.0338(17) 0.0498(18) 0.0351(16) 0.0030(14) 0.0082(14) 0.0144(15)
C73 0.0389(19) 0.0485(18) 0.049(2) 0.0047(15) 0.0188(17) 0.0127(15)
C62 0.044(2) 0.068(2) 0.057(2) 0.025(2) 0.0238(19) 0.0199(18)
C82 0.043(2) 0.059(2) 0.043(2) 0.0058(17) 0.0138(17) 0.0076(17)
C9 0.044(2) 0.083(3) 0.089(4) 0.051(3) 0.014(3) 0.018(2)
C13 0.0360(19) 0.061(2) 0.049(2) 0.0070(17) 0.0121(17) 0.0120(17)
C54 0.039(2) 0.056(2) 0.054(2) -0.0113(19) 0.0088(18) 0.0082(17)
C46 0.0289(16) 0.0512(18) 0.0344(16) 0.0010(14) 0.0088(14) 0.0085(14)
C67 0.0314(18) 0.061(2) 0.053(2) -0.0101(19) 0.0080(17) 0.0069(17)
C75 0.0400(18) 0.0535(19) 0.0427(19) 0.0158(15) 0.0179(16) 0.0150(15)
C57 0.0309(18) 0.050(2) 0.090(3) 0.016(2) 0.014(2) 0.0097(16)
C59 0.042(2) 0.064(2) 0.054(2) 0.0226(19) 0.0148(18) 0.0130(18)
C68 0.041(2) 0.051(2) 0.060(3) -0.0004(18) 0.0121(19) 0.0041(17)
C8 0.045(2) 0.077(3) 0.060(3) 0.033(2) 0.013(2) 0.011(2)
C22 0.042(2) 0.093(3) 0.056(3) 0.019(2) 0.015(2) 0.023(2)
C15 0.0369(19) 0.0450(18) 0.0458(19) -0.0027(15) 0.0081(16) 0.0079(15)
C78 0.0429(19) 0.0453(18) 0.049(2) 0.0108(15) 0.0198(17) 0.0124(15)
C26 0.049(2) 0.068(2) 0.045(2) 0.0205(18) 0.0190(18) 0.0202(19)
C35 0.047(2) 0.0480(19) 0.047(2) 0.0043(16) 0.0185(17) 0.0062(16)
C45 0.0389(19) 0.059(2) 0.0327(17) 0.0101(15) 0.0114(15) 0.0123(16)
C6 0.044(2) 0.057(2) 0.049(2) 0.0164(17) 0.0161(18) 0.0120(17)
C58 0.0328(19) 0.061(2) 0.078(3) 0.031(2) 0.012(2) 0.0058(17)
C40 0.0310(18) 0.065(2) 0.0353(17) 0.0102(16) 0.0097(14) 0.0103(16)
C36 0.0362(17) 0.0533(19) 0.0401(18) 0.0144(15) 0.0151(15) 0.0088(15)
C48 0.050(2) 0.102(4) 0.039(2) 0.017(2) 0.0174(18) 0.040(2)
C7 0.0345(19) 0.058(2) 0.052(2) 0.0188(18) 0.0065(16) 0.0063(16)
C53 0.0365(19) 0.064(2) 0.048(2) -0.0102(19) 0.0133(17) 0.0104(17)
C56 0.038(2) 0.058(2) 0.064(3) -0.0038(19) 0.0162(19) 0.0084(17)
C47 0.050(2) 0.084(3) 0.051(2) 0.031(2) 0.026(2) 0.036(2)
C25 0.065(3) 0.073(3) 0.060(3) 0.028(2) 0.034(2) 0.031(2)
C30 0.047(2) 0.0451(18) 0.0391(18) 0.0046(14) 0.0138(16) 0.0064(16)
C10 0.044(2) 0.077(3) 0.118(5) 0.047(3) 0.022(3) 0.022(2)
C12 0.0329(18) 0.0506(19) 0.061(2) 0.0162(18) 0.0130(17) 0.0077(16)
C11 0.042(2) 0.062(2) 0.081(3) 0.022(2) 0.020(2) 0.0174(19)
C24 0.057(3) 0.099(4) 0.068(3) 0.045(3) 0.032(2) 0.043(3)
C52 0.048(2) 0.064(2) 0.048(2) -0.0085(19) 0.0170(19) 0.0124(19)
C51 0.042(2) 0.062(2) 0.046(2) -0.0034(18) 0.0110(18) 0.0160(18)
C23 0.052(3) 0.124(5) 0.063(3) 0.041(3) 0.021(2) 0.043(3)
C63 0.068(3) 0.102(4) 0.082(4) 0.057(3) 0.047(3) 0.045(3)
C69 0.043(3) 0.051(2) 0.152(6) 0.026(3) 0.028(3) 0.013(2)
C27 0.051(2) 0.067(3) 0.055(2) 0.022(2) 0.016(2) 0.011(2)
C65 0.068(4) 0.173(7) 0.049(3) 0.049(4) 0.029(3) 0.070(5)
C97 0.074(3) 0.071(3) 0.064(3) -0.006(2) 0.022(3) 0.006(3)
C66 0.053(3) 0.136(5) 0.044(2) 0.016(3) 0.012(2) 0.044(3)
C64 0.083(4) 0.163(7) 0.091(4) 0.085(5) 0.059(4) 0.082(5)
C72 0.040(2) 0.096(4) 0.103(4) 0.064(3) 0.016(3) 0.015(2)
C70 0.044(3) 0.074(3) 0.182(8) 0.071(5) 0.033(4) 0.025(3)
C49 0.039(2) 0.075(3) 0.049(2) 0.001(2) 0.0128(18) 0.020(2)
C71 0.041(3) 0.114(5) 0.175(9) 0.111(6) 0.019(4) 0.014(3)
C95 0.104(6) 0.117(6) 0.102(6) -0.004(5) 0.003(5) 0.027(5)
C96 0.073(4) 0.104(5) 0.084(4) 0.008(4) 0.029(3) -0.001(4)
C94 0.091(5) 0.140(7) 0.073(4) 0.034(4) 0.025(4) 0.011(5)
O1 0.037(3) 0.097(5) 0.044(3) 0.014(3) 0.011(2) 0.015(3)
C5 0.040(4) 0.055(4) 0.036(3) -0.018(3) 0.009(3) 0.011(3)
C28 0.037(4) 0.059(5) 0.079(7) -0.020(5) 0.019(4) 0.002(4)
C14 0.068(6) 0.097(8) 0.045(5) 0.008(5) 0.022(5) 0.010(6)
C19 0.037(6) 0.072(7) 0.22(2) -0.015(11) -0.009(9) -0.004(5)

loop_
_atom_type_symbol
_atom_type_description
_atom_type_scat_dispersion_real
_atom_type_scat_dispersion_imag
_atom_type_scat_source
C C 0.0181 0.0091 'International Tables Vol C Tables 4.2.6.8 and 6.1.1.4'
H H 0.0000 0.0000 'International Tables Vol C Tables 4.2.6.8 and 6.1.1.4'
F F 0.0727 0.0534 'International Tables Vol C Tables 4.2.6.8 and 6.1.1.4'
N N 0.0311 0.0180 'International Tables Vol C Tables 4.2.6.8 and 6.1.1.4'
O O 0.0492 0.0322 'International Tables Vol C Tables 4.2.6.8 and 6.1.1.4'
S S 0.3331 0.5567 'International Tables Vol C Tables 4.2.6.8 and 6.1.1.4'

loop_
_geom_angle_atom_site_label_1
_geom_angle_atom_site_label_2
_geom_angle_atom_site_label_3
_geom_angle
_geom_angle_site_symmetry_1
_geom_angle_site_symmetry_3
_geom_angle_publ_flag
C75 S74 C73 102.06(19) . . ?
C33 S39 C40 101.35(19) . . ?
C18 O19 C20 119.8(4) . . ?
C41 O61 C62 115.6(3) . . ?
C54 O55 C56 116.9(4) . . ?
C44 O60 C59 116.9(3) . . ?
C4 O5 C6 116.9(3) . . ?
C1 O28 C27 116.2(3) . . ?
C78 O81 C82 115.9(3) . . ?
C36 N37 N31 117.1(3) . . ?
C15 O14 C13 117.0(3) . . ?
C78 N77 N76 116.8(3) . . ?
C33 N31 N37 116.6(3) . . ?
C36 O34 C35 117.3(3) . . ?
C41 C42 H42 119.3 . . ?
C41 C42 C43 121.4(4) . . ?
C43 C42 H42 119.3 . . ?
N32 N38 C36 116.2(3) . . ?
O19 C20 H20A 110.0 . . ?
O19 C20 H20B 110.0 . . ?
O19 C20 C21 108.3(4) . . ?
H20A C20 H20B 108.4 . . ?
C21 C20 H20A 110.0 . . ?
C21 C20 H20B 110.0 . . ?
O19 C18 C88 115.8(4) . . ?
O19 C18 C17 129.0(4) . . ?
C17 C18 C88 115.2(4) . . ?
N38 N32 C33 118.0(3) . . ?
N79 N80 C75 116.7(4) . . ?
C75 N76 N77 116.8(3) . . ?
F89 C88 C18 118.6(4) . . ?
F89 C88 C87 119.0(4) . . ?
C87 C88 C18 122.4(4) . . ?
O61 C41 C42 124.3(4) . . ?
O61 C41 C46 115.9(3) . . ?
C42 C41 C46 119.8(4) . . ?
N80 N79 C78 116.8(4) . . ?
C51 O50 C49 119.7(4) . . ?
C3 C2 C82 121.3(4) . . ?
C1 C2 C3 118.6(4) . . ?
C1 C2 C82 120.2(4) . . ?
C2 C3 H3 119.5 . . ?
C2 C3 C4 121.0(4) . . ?
C4 C3 H3 119.5 . . ?
F90 C87 C88 118.4(4) . . ?
F90 C87 C15 119.7(4) . . ?
C88 C87 C15 121.9(4) . . ?
C97 O93 C94 105.7(6) . . ?
N31 C33 S39 121.6(3) . . ?
N31 C33 N32 125.6(4) . . ?
N32 C33 S39 112.8(3) . . ?
C42 C43 C44 118.6(3) . . ?
C42 C43 C73 122.1(4) . . ?
C44 C43 C73 119.2(3) . . ?
C4 C29 C35 120.8(4) . . ?
C4 C29 C30 118.7(4) . . ?
C30 C29 C35 120.4(4) . . ?
C22 C21 C20 119.0(5) . . ?
C26 C21 C20 122.2(4) . . ?
C26 C21 C22 118.8(5) . . ?
F91 C17 C18 121.3(4) . . ?
F91 C17 C16 116.4(4) . . ?
C18 C17 C16 122.2(4) . . ?
O5 C4 C3 124.3(4) . . ?
O5 C4 C29 115.7(3) . . ?
C29 C4 C3 120.0(4) . . ?
O28 C1 C2 115.6(4) . . ?
O28 C1 C30 123.8(4) . . ?
C30 C1 C2 120.7(4) . . ?
F92 C16 C17 118.0(4) . . ?
F92 C16 C15 119.9(4) . . ?
C15 C16 C17 122.1(4) . . ?
O60 C44 C43 115.4(3) . . ?
O60 C44 C45 124.4(4) . . ?
C45 C44 C43 120.2(3) . . ?
S74 C73 H73A 108.4 . . ?
S74 C73 H73B 108.4 . . ?
C43 C73 S74 115.7(3) . . ?
C43 C73 H73A 108.4 . . ?
C43 C73 H73B 108.4 . . ?
H73A C73 H73B 107.4 . . ?
O61 C62 H62A 109.6 . . ?
O61 C62 H62B 109.6 . . ?
O61 C62 C47 110.2(3) . . ?
H62A C62 H62B 108.1 . . ?
C47 C62 H62A 109.6 . . ?
C47 C62 H62B 109.6 . . ?
O81 C82 C2 112.5(4) . . ?
O81 C82 H82A 109.1 . . ?
O81 C82 H82B 109.1 . . ?
C2 C82 H82A 109.1 . . ?
C2 C82 H82B 109.1 . . ?
H82A C82 H82B 107.8 . . ?
C8 C9 H9 119.8 . . ?
C10 C9 H9 119.8 . . ?
C10 C9 C8 120.3(5) . . ?
O14 C13 H13A 109.7 . . ?
O14 C13 H13B 109.7 . . ?
O14 C13 C12 109.7(4) . . ?
H13A C13 H13B 108.2 . . ?
C12 C13 H13A 109.7 . . ?
C12 C13 H13B 109.7 . . ?
O55 C54 C68 119.0(5) . . ?
O55 C54 C53 125.7(4) . . ?
C53 C54 C68 115.2(5) . . ?
C41 C46 C40 118.2(3) . . ?
C45 C46 C41 118.2(3) . . ?
C45 C46 C40 123.6(4) . . ?
F84 C67 C68 116.6(5) . . ?
F84 C67 C51 121.9(4) . . ?
C68 C67 C51 121.6(4) . . ?
N80 C75 S74 111.8(3) . . ?
N76 C75 S74 122.0(3) . . ?
N76 C75 N80 126.1(4) . . ?
C58 C57 C56 123.5(4) . . ?
C58 C57 C69 118.7(6) . . ?
C69 C57 C56 117.8(6) . . ?
O60 C59 H59A 109.9 . . ?
O60 C59 H59B 109.9 . . ?
O60 C59 C58 108.8(3) . . ?
H59A C59 H59B 108.3 . . ?
C58 C59 H59A 109.9 . . ?
C58 C59 H59B 109.9 . . ?
F83 C68 C54 118.8(5) . . ?
F83 C68 C67 118.3(4) . . ?
C67 C68 C54 122.9(5) . . ?
C9 C8 H8 120.1 . . ?
C9 C8 C7 119.7(5) . . ?
C7 C8 H8 120.1 . . ?
C21 C22 H22 119.7 . . ?
C23 C22 C21 120.6(6) . . ?
C23 C22 H22 119.7 . . ?
O14 C15 C87 125.2(4) . . ?
O14 C15 C16 118.8(4) . . ?
C16 C15 C87 116.0(4) . . ?
O81 C78 N79 111.8(3) . . ?
N77 C78 O81 121.5(4) . . ?
N77 C78 N79 126.7(4) . . ?
C21 C26 C27 121.7(4) . . ?
C25 C26 C21 119.7(5) . . ?
C25 C26 C27 118.3(5) . . ?
O34 C35 C29 113.1(3) . . ?
O34 C35 H35A 109.0 . . ?
O34 C35 H35B 109.0 . . ?
C29 C35 H35A 109.0 . . ?
C29 C35 H35B 109.0 . . ?
H35A C35 H35B 107.8 . . ?
C44 C45 C46 121.3(4) . . ?
C44 C45 H45 119.4 . . ?
C46 C45 H45 119.4 . . ?
O5 C6 H6A 109.8 . . ?
O5 C6 H6B 109.8 . . ?
O5 C6 C7 109.2(3) . . ?
H6A C6 H6B 108.3 . . ?
C7 C6 H6A 109.8 . . ?
C7 C6 H6B 109.8 . . ?
C57 C58 C59 122.3(4) . . ?
C72 C58 C57 119.8(5) . . ?
C72 C58 C59 117.8(5) . . ?
S39 C40 H40A 108.4 . . ?
S39 C40 H40B 108.4 . . ?
C46 C40 S39 115.7(3) . . ?
C46 C40 H40A 108.4 . . ?
C46 C40 H40B 108.4 . . ?
H40A C40 H40B 107.4 . . ?
N37 C36 O34 120.9(4) . . ?
N37 C36 N38 126.5(4) . . ?
O34 C36 N38 112.6(3) . . ?
C47 C48 C66 118.8(5) . . ?
C47 C48 C49 121.8(4) . . ?
C66 C48 C49 119.4(6) . . ?
C8 C7 C6 116.6(4) . . ?
C12 C7 C8 119.1(4) . . ?
C12 C7 C6 124.2(4) . . ?
F85 C53 C54 120.2(4) . . ?
F85 C53 C52 117.4(5) . . ?
C52 C53 C54 122.4(4) . . ?
O55 C56 C57 109.1(4) . . ?
O55 C56 H56A 109.9 . . ?
O55 C56 H56B 109.9 . . ?
C57 C56 H56A 109.9 . . ?
C57 C56 H56B 109.9 . . ?
H56A C56 H56B 108.3 . . ?
C48 C47 C62 121.4(4) . . ?
C48 C47 C63 119.1(5) . . ?
C63 C47 C62 119.4(5) . . ?
C26 C25 H25 119.9 . . ?
C24 C25 C26 120.1(5) . . ?
C24 C25 H25 119.9 . . ?
C29 C30 H30 119.7 . . ?
C1 C30 C29 120.6(4) . . ?
C1 C30 H30 119.7 . . ?
C9 C10 H10 119.7 . . ?
C9 C10 C11 120.6(5) . . ?
C11 C10 H10 119.7 . . ?
C7 C12 C13 121.8(4) . . ?
C7 C12 C11 120.3(5) . . ?
C11 C12 C13 117.9(4) . . ?
C10 C11 H11 120.0 . . ?
C12 C11 C10 120.0(5) . . ?
C12 C11 H11 120.0 . . ?
C25 C24 H24 119.6 . . ?
C23 C24 C25 120.7(5) . . ?
C23 C24 H24 119.6 . . ?
F86 C52 C53 119.3(4) . . ?
F86 C52 C51 118.8(5) . . ?
C53 C52 C51 121.9(5) . . ?
O50 C51 C67 128.4(4) . . ?
O50 C51 C52 115.6(5) . . ?
C67 C51 C52 115.9(4) . . ?
C22 C23 H23 120.0 . . ?
C24 C23 C22 120.0(5) . . ?
C24 C23 H23 120.0 . . ?
C47 C63 H63 118.7 . . ?
C64 C63 C47 122.6(7) . . ?
C64 C63 H63 118.7 . . ?
C57 C69 H69 119.5 . . ?
C70 C69 C57 121.0(8) . . ?
C70 C69 H69 119.5 . . ?
O28 C27 C26 111.7(4) . . ?
O28 C27 H27A 109.3 . . ?
O28 C27 H27B 109.3 . . ?
C26 C27 H27A 109.3 . . ?
C26 C27 H27B 109.3 . . ?
H27A C27 H27B 107.9 . . ?
C66 C65 H65 119.6 . . ?
C66 C65 C64 120.7(6) . . ?
C64 C65 H65 119.6 . . ?
O93 C97 H97A 110.1 . . ?
O93 C97 H97B 110.1 . . ?
O93 C97 C96 108.1(6) . . ?
H97A C97 H97B 108.4 . . ?
C96 C97 H97A 110.1 . . ?
C96 C97 H97B 110.1 . . ?
C48 C66 H66 119.8 . . ?
C65 C66 C48 120.5(7) . . ?
C65 C66 H66 119.8 . . ?
C63 C64 C65 118.2(6) . . ?
C63 C64 H64 120.9 . . ?
C65 C64 H64 120.9 . . ?
C58 C72 H72 120.2 . . ?
C58 C72 C71 119.6(7) . . ?
C71 C72 H72 120.2 . . ?
C69 C70 H70 119.9 . . ?
C71 C70 C69 120.2(6) . . ?
C71 C70 H70 119.9 . . ?
O50 C49 C48 108.4(4) . . ?
O50 C49 H49A 110.0 . . ?
O50 C49 H49B 110.0 . . ?
C48 C49 H49A 110.0 . . ?
C48 C49 H49B 110.0 . . ?
H49A C49 H49B 108.4 . . ?
C72 C71 H71 119.7 . . ?
C70 C71 C72 120.7(6) . . ?
C70 C71 H71 119.7 . . ?
H95A C95 H95B 109.0 . . ?
C96 C95 H95A 111.0 . . ?
C96 C95 H95B 111.0 . . ?
C96 C95 C94 103.6(7) . . ?
C94 C95 H95A 111.0 . . ?
C94 C95 H95B 111.0 . . ?
C97 C96 H96A 110.9 . . ?
C97 C96 H96B 110.9 . . ?
C95 C96 C97 104.2(7) . . ?
C95 C96 H96A 110.9 . . ?
C95 C96 H96B 110.9 . . ?
H96A C96 H96B 108.9 . . ?
O93 C94 C95 105.7(7) . . ?
O93 C94 H94A 110.6 . . ?
O93 C94 H94B 110.6 . . ?
C95 C94 H94A 110.6 . . ?
C95 C94 H94B 110.6 . . ?
H94A C94 H94B 108.7 . . ?
C14 O1 C5 109.8(7) . . ?
O1 C5 H5A 110.4 . . ?
O1 C5 H5B 110.4 . . ?
O1 C5 C28 106.5(9) . . ?
H5A C5 H5B 108.6 . . ?
C28 C5 H5A 110.4 . . ?
C28 C5 H5B 110.4 . . ?
C5 C28 H28A 110.6 . . ?
C5 C28 H28B 110.6 . . ?
C5 C28 C19 105.9(9) . . ?
H28A C28 H28B 108.7 . . ?
C19 C28 H28A 110.6 . . ?
C19 C28 H28B 110.6 . . ?
O1 C14 H14A 110.4 . . ?
O1 C14 H14B 110.4 . . ?
O1 C14 C19 106.5(12) . . ?
H14A C14 H14B 108.6 . . ?
C19 C14 H14A 110.4 . . ?
C19 C14 H14B 110.4 . . ?
C28 C19 C14 105.6(12) . . ?
C28 C19 H19A 110.6 . . ?
C28 C19 H19B 110.6 . . ?
C14 C19 H19A 110.6 . . ?
C14 C19 H19B 110.6 . . ?
H19A C19 H19B 108.8 . . ?

loop_
_geom_bond_atom_site_label_1
_geom_bond_atom_site_label_2
_geom_bond_distance
_geom_bond_site_symmetry_2
_geom_bond_publ_flag
S74 C73 1.795(4) . ?
S74 C75 1.741(4) . ?
S39 C33 1.755(4) . ?
S39 C40 1.817(4) . ?
F84 C67 1.346(5) . ?
F90 C87 1.364(5) . ?
O19 C20 1.452(5) . ?
O19 C18 1.362(6) . ?
F89 C88 1.348(5) . ?
F92 C16 1.340(5) . ?
F85 C53 1.353(5) . ?
O61 C41 1.372(5) . ?
O61 C62 1.454(5) . ?
O55 C54 1.361(6) . ?
O55 C56 1.462(5) . ?
F91 C17 1.355(5) . ?
O60 C44 1.380(5) . ?
O60 C59 1.434(5) . ?
F86 C52 1.339(6) . ?
O5 C4 1.376(5) . ?
O5 C6 1.442(5) . ?
O28 C1 1.384(6) . ?
O28 C27 1.443(6) . ?
O81 C82 1.457(5) . ?
O81 C78 1.333(5) . ?
F83 C68 1.343(6) . ?
N37 N31 1.338(5) . ?
N37 C36 1.320(5) . ?
O14 C13 1.467(5) . ?
O14 C15 1.369(6) . ?
N77 N76 1.348(5) . ?
N77 C78 1.323(5) . ?
N31 C33 1.325(5) . ?
O34 C35 1.455(5) . ?
O34 C36 1.334(5) . ?
C42 H42 0.9500 . ?
C42 C41 1.387(5) . ?
C42 C43 1.392(6) . ?
N38 N32 1.301(5) . ?
N38 C36 1.351(5) . ?
C20 H20A 0.9900 . ?
C20 H20B 0.9900 . ?
C20 C21 1.496(7) . ?
C18 C88 1.402(6) . ?
C18 C17 1.386(7) . ?
N32 C33 1.354(5) . ?
N80 N79 1.310(6) . ?
N80 C75 1.373(5) . ?
N76 C75 1.314(5) . ?
C88 C87 1.364(7) . ?
C41 C46 1.412(6) . ?
N79 C78 1.348(6) . ?
O50 C51 1.349(7) . ?
O50 C49 1.457(5) . ?
C2 C3 1.389(7) . ?
C2 C1 1.389(6) . ?
C2 C82 1.511(6) . ?
C3 H3 0.9500 . ?
C3 C4 1.395(6) . ?
C87 C15 1.400(7) . ?
O93 C97 1.389(8) . ?
O93 C94 1.398(10) . ?
C43 C44 1.396(6) . ?
C43 C73 1.519(5) . ?
C29 C4 1.393(6) . ?
C29 C35 1.504(6) . ?
C29 C30 1.395(6) . ?
C21 C22 1.405(7) . ?
C21 C26 1.396(7) . ?
C17 C16 1.389(6) . ?
C1 C30 1.387(6) . ?
C16 C15 1.371(6) . ?
C44 C45 1.392(5) . ?
C73 H73A 0.9900 . ?
C73 H73B 0.9900 . ?
C62 H62A 0.9900 . ?
C62 H62B 0.9900 . ?
C62 C47 1.501(7) . ?
C82 H82A 0.9900 . ?
C82 H82B 0.9900 . ?
C9 H9 0.9500 . ?
C9 C8 1.395(8) . ?
C9 C10 1.361(10) . ?
C13 H13A 0.9900 . ?
C13 H13B 0.9900 . ?
C13 C12 1.513(7) . ?
C54 C68 1.394(6) . ?
C54 C53 1.386(8) . ?
C46 C45 1.393(6) . ?
C46 C40 1.512(5) . ?
C67 C68 1.385(7) . ?
C67 C51 1.387(8) . ?
C57 C58 1.392(8) . ?
C57 C56 1.487(8) . ?
C57 C69 1.407(7) . ?
C59 H59A 0.9900 . ?
C59 H59B 0.9900 . ?
C59 C58 1.516(7) . ?
C8 H8 0.9500 . ?
C8 C7 1.414(7) . ?
C22 H22 0.9500 . ?
C22 C23 1.386(9) . ?
C26 C25 1.395(7) . ?
C26 C27 1.508(7) . ?
C35 H35A 0.9900 . ?
C35 H35B 0.9900 . ?
C45 H45 0.9500 . ?
C6 H6A 0.9900 . ?
C6 H6B 0.9900 . ?
C6 C7 1.518(6) . ?
C58 C72 1.390(8) . ?
C40 H40A 0.9900 . ?
C40 H40B 0.9900 . ?
C48 C47 1.395(8) . ?
C48 C66 1.408(7) . ?
C48 C49 1.492(8) . ?
C7 C12 1.385(7) . ?
C53 C52 1.385(7) . ?
C56 H56A 0.9900 . ?
C56 H56B 0.9900 . ?
C47 C63 1.396(7) . ?
C25 H25 0.9500 . ?
C25 C24 1.387(8) . ?
C30 H30 0.9500 . ?
C10 H10 0.9500 . ?
C10 C11 1.392(9) . ?
C12 C11 1.392(6) . ?
C11 H11 0.9500 . ?
C24 H24 0.9500 . ?
C24 C23 1.363(10) . ?
C52 C51 1.400(6) . ?
C23 H23 0.9500 . ?
C63 H63 0.9500 . ?
C63 C64 1.372(10) . ?
C69 H69 0.9500 . ?
C69 C70 1.375(12) . ?
C27 H27A 0.9900 . ?
C27 H27B 0.9900 . ?
C65 H65 0.9500 . ?
C65 C66 1.388(11) . ?
C65 C64 1.395(12) . ?
C97 H97A 0.9900 . ?
C97 H97B 0.9900 . ?
C97 C96 1.483(11) . ?
C66 H66 0.9500 . ?
C64 H64 0.9500 . ?
C72 H72 0.9500 . ?
C72 C71 1.409(11) . ?
C70 H70 0.9500 . ?
C70 C71 1.349(13) . ?
C49 H49A 0.9900 . ?
C49 H49B 0.9900 . ?
C71 H71 0.9500 . ?
C95 H95A 0.9900 . ?
C95 H95B 0.9900 . ?
C95 C96 1.479(15) . ?
C95 C94 1.571(14) . ?
C96 H96A 0.9900 . ?
C96 H96B 0.9900 . ?
C94 H94A 0.9900 . ?
C94 H94B 0.9900 . ?
O1 C5 1.427(12) . ?
O1 C14 1.416(15) . ?
C5 H5A 0.9900 . ?
C5 H5B 0.9900 . ?
C5 C28 1.478(13) . ?
C28 H28A 0.9900 . ?
C28 H28B 0.9900 . ?
C28 C19 1.51(3) . ?
C14 H14A 0.9900 . ?
C14 H14B 0.9900 . ?
C14 C19 1.511(19) . ?
C19 H19A 0.9900 . ?
C19 H19B 0.9900 . ?

loop_
_geom_torsion_atom_site_label_1
_geom_torsion_atom_site_label_2
_geom_torsion_atom_site_label_3
_geom_torsion_atom_site_label_4
_geom_torsion
_geom_torsion_site_symmetry_1
_geom_torsion_site_symmetry_2
_geom_torsion_site_symmetry_3
_geom_torsion_site_symmetry_4
_geom_torsion_publ_flag
F84 C67 C68 F83 -1.6(6) . . . . ?
F84 C67 C68 C54 178.0(4) . . . . ?
F84 C67 C51 O50 1.3(7) . . . . ?
F84 C67 C51 C52 -177.3(3) . . . . ?
F90 C87 C15 O14 -1.8(6) . . . . ?
F90 C87 C15 C16 176.1(3) . . . . ?
O19 C20 C21 C22 -113.1(5) . . . . ?
O19 C20 C21 C26 69.0(5) . . . . ?
O19 C18 C88 F89 0.4(6) . . . . ?
O19 C18 C88 C87 179.6(4) . . . . ?
O19 C18 C17 F91 -1.2(7) . . . . ?
O19 C18 C17 C16 178.2(4) . . . . ?
F89 C88 C87 F90 2.1(6) . . . . ?
F89 C88 C87 C15 -178.1(4) . . . . ?
F92 C16 C15 O14 -1.0(5) . . . . ?
F92 C16 C15 C87 -179.1(3) . . . . ?
F85 C53 C52 F86 -1.8(6) . . . . ?
F85 C53 C52 C51 177.7(4) . . . . ?
O61 C41 C46 C45 173.4(3) . . . . ?
O61 C41 C46 C40 -5.7(5) . . . . ?
O61 C62 C47 C48 -62.0(5) . . . . ?
O61 C62 C47 C63 120.7(5) . . . . ?
O55 C54 C68 F83 0.4(6) . . . . ?
O55 C54 C68 C67 -179.2(4) . . . . ?
O55 C54 C53 F85 0.5(6) . . . . ?
O55 C54 C53 C52 -178.8(4) . . . . ?
F91 C17 C16 F92 2.0(5) . . . . ?
F91 C17 C16 C15 -178.3(3) . . . . ?
O60 C44 C45 C46 -175.9(3) . . . . ?
O60 C59 C58 C57 -57.5(5) . . . . ?
O60 C59 C58 C72 124.1(4) . . . . ?
F86 C52 C51 O50 0.7(6) . . . . ?
F86 C52 C51 C67 179.5(4) . . . . ?
O5 C6 C7 C8 -126.4(4) . . . . ?
O5 C6 C7 C12 57.3(5) . . . . ?
O28 C1 C30 C29 173.4(3) . . . . ?
N37 N31 C33 S39 179.8(3) . . . . ?
N37 N31 C33 N32 2.9(6) . . . . ?
O14 C13 C12 C7 69.7(5) . . . . ?
O14 C13 C12 C11 -111.4(4) . . . . ?
N77 N76 C75 S74 179.4(3) . . . . ?
N77 N76 C75 N80 2.1(6) . . . . ?
N31 N37 C36 O34 179.3(4) . . . . ?
N31 N37 C36 N38 -2.6(6) . . . . ?
C42 C41 C46 C45 -6.3(5) . . . . ?
C42 C41 C46 C40 174.5(3) . . . . ?
C42 C43 C44 O60 175.3(3) . . . . ?
C42 C43 C44 C45 -5.8(5) . . . . ?
C42 C43 C73 S74 26.9(5) . . . . ?
N38 N32 C33 S39 179.7(3) . . . . ?
N38 N32 C33 N31 -3.3(6) . . . . ?
C20 O19 C18 C88 173.6(4) . . . . ?
C20 O19 C18 C17 -7.8(7) . . . . ?
C20 C21 C22 C23 -177.0(4) . . . . ?
C20 C21 C26 C25 175.8(4) . . . . ?
C20 C21 C26 C27 -9.9(6) . . . . ?
C18 O19 C20 C21 -160.9(4) . . . . ?
C18 C88 C87 F90 -177.1(3) . . . . ?
C18 C88 C87 C15 2.7(6) . . . . ?
C18 C17 C16 F92 -177.4(4) . . . . ?
C18 C17 C16 C15 2.3(6) . . . . ?
N32 N38 C36 N37 2.3(6) . . . . ?
N32 N38 C36 O34 -179.5(4) . . . . ?
N80 N79 C78 O81 -178.8(4) . . . . ?
N80 N79 C78 N77 2.9(7) . . . . ?
N76 N77 C78 O81 179.5(4) . . . . ?
N76 N77 C78 N79 -2.3(6) . . . . ?
C88 C18 C17 F91 177.4(3) . . . . ?
C88 C18 C17 C16 -3.2(6) . . . . ?
C88 C87 C15 O14 178.4(4) . . . . ?
C88 C87 C15 C16 -3.7(6) . . . . ?
C41 O61 C62 C47 150.3(4) . . . . ?
C41 C42 C43 C44 0.3(5) . . . . ?
C41 C42 C43 C73 177.5(3) . . . . ?
C41 C46 C45 C44 0.8(5) . . . . ?
C41 C46 C40 S39 -167.9(3) . . . . ?
N79 N80 C75 S74 -179.1(3) . . . . ?
N79 N80 C75 N76 -1.5(7) . . . . ?
C2 C3 C4 O5 174.9(3) . . . . ?
C2 C3 C4 C29 -4.8(6) . . . . ?
C2 C1 C30 C29 -6.0(6) . . . . ?
C3 C2 C1 O28 -173.9(3) . . . . ?
C3 C2 C1 C30 5.6(5) . . . . ?
C3 C2 C82 O81 -25.6(5) . . . . ?
O93 C97 C96 C95 27.1(8) . . . . ?
C33 S39 C40 C46 74.7(3) . . . . ?
C43 C42 C41 O61 -173.9(3) . . . . ?
C43 C42 C41 C46 5.8(5) . . . . ?
C43 C44 C45 C46 5.4(6) . . . . ?
C21 C22 C23 C24 -0.1(8) . . . . ?
C21 C26 C25 C24 2.3(7) . . . . ?
C21 C26 C27 O28 61.9(6) . . . . ?
C17 C18 C88 F89 -178.4(3) . . . . ?
C17 C18 C88 C87 0.8(6) . . . . ?
C17 C16 C15 O14 179.3(3) . . . . ?
C17 C16 C15 C87 1.2(6) . . . . ?
C4 O5 C6 C7 -164.4(3) . . . . ?
C4 C29 C35 O34 145.1(4) . . . . ?
C4 C29 C30 C1 1.0(5) . . . . ?
C1 O28 C27 C26 -146.0(4) . . . . ?
C1 C2 C3 C4 -0.2(6) . . . . ?
C1 C2 C82 O81 155.4(3) . . . . ?
C44 O60 C59 C58 160.9(4) . . . . ?
C44 C43 C73 S74 -155.8(3) . . . . ?
C73 S74 C75 N80 -178.5(3) . . . . ?
C73 S74 C75 N76 3.8(4) . . . . ?
C73 C43 C44 O60 -2.0(5) . . . . ?
C73 C43 C44 C45 176.8(3) . . . . ?
C62 O61 C41 C42 14.6(5) . . . . ?
C62 O61 C41 C46 -165.1(3) . . . . ?
C62 C47 C63 C64 177.3(4) . . . . ?
C82 O81 C78 N77 0.8(5) . . . . ?
C82 O81 C78 N79 -177.7(3) . . . . ?
C82 C2 C3 C4 -179.1(3) . . . . ?
C82 C2 C1 O28 5.0(5) . . . . ?
C82 C2 C1 C30 -175.5(3) . . . . ?
C9 C8 C7 C6 -175.6(4) . . . . ?
C9 C8 C7 C12 0.9(7) . . . . ?
C9 C10 C11 C12 1.5(8) . . . . ?
C13 O14 C15 C87 -42.6(5) . . . . ?
C13 O14 C15 C16 139.5(4) . . . . ?
C13 C12 C11 C10 -179.3(4) . . . . ?
C54 O55 C56 C57 140.2(4) . . . . ?
C54 C53 C52 F86 177.6(4) . . . . ?
C54 C53 C52 C51 -3.0(6) . . . . ?
C75 S74 C73 C43 84.1(3) . . . . ?
C75 N80 N79 C78 -0.9(6) . . . . ?
C57 C58 C72 C71 -0.6(7) . . . . ?
C57 C69 C70 C71 1.4(9) . . . . ?
C59 O60 C44 C43 -162.0(3) . . . . ?
C59 O60 C44 C45 19.2(5) . . . . ?
C59 C58 C72 C71 177.9(4) . . . . ?
C68 C54 C53 F85 -177.1(3) . . . . ?
C68 C54 C53 C52 3.6(6) . . . . ?
C68 C67 C51 O50 -179.4(4) . . . . ?
C68 C67 C51 C52 2.1(6) . . . . ?
C8 C9 C10 C11 -1.3(8) . . . . ?
C8 C7 C12 C13 178.1(4) . . . . ?
C8 C7 C12 C11 -0.8(6) . . . . ?
C22 C21 C26 C25 -2.0(6) . . . . ?
C22 C21 C26 C27 172.2(4) . . . . ?
C15 O14 C13 C12 -137.8(4) . . . . ?
C78 O81 C82 C2 -75.3(4) . . . . ?
C78 N77 N76 C75 -0.2(5) . . . . ?
C26 C21 C22 C23 0.9(7) . . . . ?
C26 C25 C24 C23 -1.5(7) . . . . ?
C35 O34 C36 N37 6.4(5) . . . . ?
C35 O34 C36 N38 -172.0(3) . . . . ?
C35 C29 C4 O5 1.9(5) . . . . ?
C35 C29 C4 C3 -178.4(3) . . . . ?
C35 C29 C30 C1 -176.3(3) . . . . ?
C45 C46 C40 S39 13.0(5) . . . . ?
C6 O5 C4 C3 -12.5(5) . . . . ?
C6 O5 C4 C29 167.2(3) . . . . ?
C6 C7 C12 C13 -5.7(6) . . . . ?
C6 C7 C12 C11 175.4(4) . . . . ?
C58 C57 C56 O55 -68.7(5) . . . . ?
C58 C57 C69 C70 -0.3(7) . . . . ?
C58 C72 C71 C70 1.7(9) . . . . ?
C40 S39 C33 N31 7.9(4) . . . . ?
C40 S39 C33 N32 -174.9(3) . . . . ?
C40 C46 C45 C44 179.9(3) . . . . ?
C36 N37 N31 C33 0.0(5) . . . . ?
C36 O34 C35 C29 -85.2(4) . . . . ?
C36 N38 N32 C33 0.6(6) . . . . ?
C48 C47 C63 C64 0.0(7) . . . . ?
C7 C12 C11 C10 -0.4(7) . . . . ?
C53 C54 C68 F83 178.2(4) . . . . ?
C53 C54 C68 C67 -1.4(6) . . . . ?
C53 C52 C51 O50 -178.7(4) . . . . ?
C53 C52 C51 C67 0.0(6) . . . . ?
C56 O55 C54 C68 -139.6(4) . . . . ?
C56 O55 C54 C53 42.8(6) . . . . ?
C56 C57 C58 C59 3.3(6) . . . . ?
C56 C57 C58 C72 -178.3(4) . . . . ?
C56 C57 C69 C70 178.0(5) . . . . ?
C47 C48 C66 C65 -0.7(7) . . . . ?
C47 C48 C49 O50 -68.2(5) . . . . ?
C47 C63 C64 C65 -1.5(8) . . . . ?
C25 C26 C27 O28 -123.8(4) . . . . ?
C25 C24 C23 C22 0.4(8) . . . . ?
C30 C29 C4 O5 -175.4(3) . . . . ?
C30 C29 C4 C3 4.3(5) . . . . ?
C30 C29 C35 O34 -37.7(5) . . . . ?
C10 C9 C8 C7 0.2(8) . . . . ?
C51 O50 C49 C48 156.5(4) . . . . ?
C51 C67 C68 F83 179.0(4) . . . . ?
C51 C67 C68 C54 -1.4(6) . . . . ?
C69 C57 C58 C59 -178.5(4) . . . . ?
C69 C57 C58 C72 -0.1(6) . . . . ?
C69 C57 C56 O55 113.1(4) . . . . ?
C69 C70 C71 C72 -2.0(9) . . . . ?
C27 O28 C1 C2 165.2(4) . . . . ?
C27 O28 C1 C30 -14.2(5) . . . . ?
C27 C26 C25 C24 -172.1(4) . . . . ?
C97 O93 C94 C95 31.4(8) . . . . ?
C66 C48 C47 C62 -176.1(4) . . . . ?
C66 C48 C47 C63 1.2(6) . . . . ?
C66 C48 C49 O50 115.2(5) . . . . ?
C66 C65 C64 C63 2.0(8) . . . . ?
C64 C65 C66 C48 -0.9(8) . . . . ?
C49 O50 C51 C67 14.7(7) . . . . ?
C49 O50 C51 C52 -166.7(4) . . . . ?
C49 C48 C47 C62 7.3(6) . . . . ?
C49 C48 C47 C63 -175.5(4) . . . . ?
C49 C48 C66 C65 176.0(4) . . . . ?
C96 C95 C94 O93 -14.3(9) . . . . ?
C94 O93 C97 C96 -37.4(7) . . . . ?
C94 C95 C96 C97 -7.1(8) . . . . ?
O1 C5 C28 C19 -19.6(11) . . . . ?
O1 C14 C19 C28 7.1(14) . . . . ?
C5 O1 C14 C19 -20.1(12) . . . . ?
C5 C28 C19 C14 7.6(14) . . . . ?
C14 O1 C5 C28 25.3(9) . . . . ?
